data_8107629
loop_
_publ_author_name
'Wang, Zhi-Yong'
'Qian, Peng-Xin'
'Yang, Xian-Jiong'
'Zhang, Qi-Long'
'Xu, Hong'
'Huang, Ya-Li'

_publ_section_title
;
 Crystal structure of 6-(pyridin-3-yl)-1,3,5-triazine-2,4-diamine-sebacic
 acid (2/1), C13H17N6O2
;
_journal_issue 5
_journal_name_full 'Zeitschrift f\"ur Kristallographie - New Crystal Structures'
_journal_page_first 1025
_journal_page_last 1026
_journal_paper_doi 10.1515/ncrs-2023-0336
_journal_volume 238
_journal_year 2023
_chemical_formula_moiety 'C8 H8 N6, C5 H9 O2'
_chemical_formula_sum 'C13 H17 N6 O2'
_chemical_formula_weight 289.32
_space_group_crystal_system monoclinic
_space_group_IT_number 15
_space_group_name_Hall '-I 2ya'
_space_group_name_H-M_alt 'I 1 2/a 1'
_atom_sites_solution_hydrogens geom
_cell_angle_alpha 90
_cell_angle_beta 92.707(10)
_cell_angle_gamma 90
_cell_formula_units_Z 8
_cell_length_a 13.2666(17)
_cell_length_b 11.0435(15)
_cell_length_c 19.778(3)
_cell_measurement_reflns_used 1005
_cell_measurement_temperature 293(2)
_cell_measurement_theta_max 28.17
_cell_measurement_theta_min 2.71
_cell_volume 2894.4(7)
_computing_cell_refinement 'SAINT (Brucker, 2012)[2]'
_computing_data_collection 'APEX2 (Brucker, 2012)[2]'
_computing_data_reduction 'SAINT (Brucker, 2012)[2]'
_computing_molecular_graphics 'Diamond 4.0[4]'
_computing_publication_material 'Olex2 (Dolomanov et al., 2009)[1]'
_computing_structure_refinement 'ShelXL (Sheldrick, 2015)[3]'
_diffrn_ambient_temperature 293(2)
_diffrn_measured_fraction_theta_full 1.000
_diffrn_measured_fraction_theta_max 1.000
_diffrn_measurement_device_type 'CCD area detector'
_diffrn_measurement_method 'phi and omega scans'
_diffrn_radiation_monochromator graphite
_diffrn_radiation_type MoK\a
_diffrn_radiation_wavelength 0.71073
_diffrn_reflns_av_R_equivalents 0.0809
_diffrn_reflns_av_unetI/netI 0.0794
_diffrn_reflns_Laue_measured_fraction_full 1.000
_diffrn_reflns_Laue_measured_fraction_max 1.000
_diffrn_reflns_limit_h_max 15
_diffrn_reflns_limit_h_min -15
_diffrn_reflns_limit_k_max 13
_diffrn_reflns_limit_k_min -13
_diffrn_reflns_limit_l_max 23
_diffrn_reflns_limit_l_min -16
_diffrn_reflns_number 9157
_diffrn_reflns_point_group_measured_fraction_full 1.000
_diffrn_reflns_point_group_measured_fraction_max 1.000
_diffrn_reflns_theta_full 24.989
_diffrn_reflns_theta_max 24.989
_diffrn_reflns_theta_min 2.062
_exptl_absorpt_coefficient_mu 0.095
_exptl_absorpt_correction_T_max 0.9799
_exptl_absorpt_correction_T_min 0.9782
_exptl_absorpt_correction_type multi-scan
_exptl_crystal_colour colourless
_exptl_crystal_density_diffrn 1.328
_exptl_crystal_density_method 'not measured'
_exptl_crystal_description block
_exptl_crystal_F_000 1224
_exptl_crystal_size_max 0.18
_exptl_crystal_size_mid 0.15
_exptl_crystal_size_min 0.14
_refine_diff_density_max 0.166
_refine_diff_density_min -0.165
_refine_diff_density_rms 0.040
_refine_ls_extinction_coef 0.0010(3)
_refine_ls_extinction_expression Fc^*^=kFc[1+0.001xFc^2^\l^3^/sin(2\q)]^-1/4^
_refine_ls_extinction_method 'SHELXL-2014/7 (Sheldrick 2014'
_refine_ls_goodness_of_fit_ref 0.930
_refine_ls_hydrogen_treatment constr
_refine_ls_matrix_type full
_refine_ls_number_parameters 192
_refine_ls_number_reflns 2547
_refine_ls_number_restraints 0
_refine_ls_restrained_S_all 0.930
_refine_ls_R_factor_all 0.1266
_refine_ls_R_factor_gt 0.0528
_refine_ls_shift/su_max 0.001
_refine_ls_shift/su_mean 0.000
_refine_ls_structure_factor_coef Fsqd
_refine_ls_weighting_details 'w=1/[\s^2^(Fo^2^)+(0.0578P)^2^] where P=(Fo^2^+2Fc^2^)/3'
_refine_ls_weighting_scheme calc
_refine_ls_wR_factor_gt 0.1137
_refine_ls_wR_factor_ref 0.1511
_reflns_Friedel_coverage 0.000
_reflns_Friedel_fraction_full .
_reflns_Friedel_fraction_max .
_reflns_number_gt 1186
_reflns_number_total 2547
_reflns_threshold_expression 'I > 2\s(I)'
_cod_data_source_file suppl_j_ncrs-2023-0336_suppl_001.cif
_cod_data_source_block a
_cod_database_code 8107629
_shelx_space_group_comment
;
The symmetry employed for this shelxl refinement is uniquely defined
by the following loop, which should always be used as a source of
symmetry information in preference to the above space-group names.
They are only intended as comments.
;
_shelx_estimated_absorpt_t_max 0.987
_shelx_estimated_absorpt_t_min 0.983
_olex2_refinement_description
;
1. Fixed Uiso
 At 1.2 times of:
  All C(H) groups, All C(H,H) groups, All N(H,H) groups
 At 1.5 times of:
  All O(H) groups
2.a Secondary CH2 refined with riding coordinates:
 C9(H9A,H9B), C10(H10A,H10B), C11(H11A,H11B), C12(H12A,H12B)
2.b Aromatic/amide H refined with riding coordinates:
 C5(H5), C6(H6), C7(H7), C8(H8)
2.c X=CH2 refined with riding coordinates:
 N2(H2A,H2B), N5(H5A,H5B)
2.d Idealised tetrahedral OH refined as rotating group:
 O2(H2)
;
_olex2_submission_special_instructions 'No special instructions were received'

loop_
_space_group_symop_operation_xyz
'x, y, z'
'-x+1/2, y, -z'
'x+1/2, y+1/2, z+1/2'
'-x+1, y+1/2, -z+1/2'
'-x, -y, -z'
'x-1/2, -y, z'
'-x+1/2, -y+1/2, -z+1/2'
'x, -y+1/2, z+1/2'

loop_
_atom_site_label
_atom_site_type_symbol
_atom_site_fract_x
_atom_site_fract_y
_atom_site_fract_z
_atom_site_U_iso_or_equiv
_atom_site_adp_type
_atom_site_occupancy
_atom_site_site_symmetry_order
_atom_site_calc_flag
_atom_site_refinement_flags_posn
_atom_site_refinement_flags_adp
_atom_site_refinement_flags_occupancy
_atom_site_disorder_assembly
_atom_site_disorder_group
C1 C 1.0285(2) 0.1348(3) 0.38777(16) 0.0493(8) Uani 1 1 d . . . . .
C2 C 0.8696(2) 0.1300(3) 0.42480(17) 0.0520(8) Uani 1 1 d . . . . .
C3 C 1.0022(2) 0.1594(2) 0.49828(15) 0.0454(7) Uani 1 1 d . . . . .
C4 C 1.0437(2) 0.1748(3) 0.56877(15) 0.0464(8) Uani 1 1 d . . . . .
C5 C 0.9835(2) 0.1850(3) 0.62318(16) 0.0588(9) Uani 1 1 d . . . . .
H5 H 0.9137 0.1873 0.6164 0.071 Uiso 1 1 calc R . . . .
C6 C 1.1476(2) 0.1747(3) 0.58281(16) 0.0569(9) Uani 1 1 d . . . . .
H6 H 1.1895 0.1692 0.5466 0.068 Uiso 1 1 calc R . . . .
C7 C 1.1296(2) 0.1899(3) 0.69621(16) 0.0608(9) Uani 1 1 d . . . . .
H7 H 1.1584 0.1943 0.7399 0.073 Uiso 1 1 calc R . . . .
C8 C 1.0266(2) 0.1920(3) 0.68766(17) 0.0644(10) Uani 1 1 d . . . . .
H8 H 0.9864 0.1980 0.7248 0.077 Uiso 1 1 calc R . . . .
C9 C 0.9895(2) 0.4906(3) 0.46228(15) 0.0654(9) Uani 1 1 d . . . . .
H9A H 1.0240 0.4179 0.4484 0.079 Uiso 1 1 calc R . . . .
H9B H 1.0172 0.5584 0.4381 0.079 Uiso 1 1 calc R . . . .
C10 C 0.8779(2) 0.4791(3) 0.44233(17) 0.0688(10) Uani 1 1 d . . . . .
H10A H 0.8500 0.4116 0.4667 0.083 Uiso 1 1 calc R . . . .
H10B H 0.8434 0.5520 0.4558 0.083 Uiso 1 1 calc R . . . .
C11 C 0.8578(2) 0.4596(3) 0.36693(17) 0.0688(10) Uani 1 1 d . . . . .
H11A H 0.8856 0.5271 0.3425 0.083 Uiso 1 1 calc R . . . .
H11B H 0.8922 0.3866 0.3533 0.083 Uiso 1 1 calc R . . . .
C12 C 0.7466(2) 0.4484(4) 0.34770(17) 0.0757(11) Uani 1 1 d . . . . .
H12A H 0.7186 0.3833 0.3739 0.091 Uiso 1 1 calc R . . . .
H12B H 0.7131 0.5227 0.3599 0.091 Uiso 1 1 calc R . . . .
C13 C 0.7238(2) 0.4240(3) 0.27420(18) 0.0670(10) Uani 1 1 d . . . . .
N1 N 0.92914(16) 0.1220(2) 0.37212(12) 0.0528(7) Uani 1 1 d . . . . .
N2 N 1.09129(17) 0.1264(2) 0.33802(13) 0.0684(9) Uani 1 1 d . . . . .
H2A H 1.1552 0.1340 0.3464 0.082 Uiso 1 1 calc R . . . .
H2B H 1.0683 0.1133 0.2973 0.082 Uiso 1 1 calc R . . . .
N3 N 1.06854(16) 0.1552(2) 0.45034(12) 0.0499(7) Uani 1 1 d . . . . .
N4 N 0.90183(15) 0.1480(2) 0.48956(12) 0.0511(7) Uani 1 1 d . . . . .
N5 N 0.77033(16) 0.1188(3) 0.41081(13) 0.0691(9) Uani 1 1 d . . . . .
H5A H 0.7480 0.1072 0.3698 0.083 Uiso 1 1 calc R . . . .
H5B H 0.7288 0.1233 0.4428 0.083 Uiso 1 1 calc R . . . .
N6 N 1.19039(17) 0.1820(3) 0.64490(13) 0.0639(8) Uani 1 1 d . . . . .
O1 O 0.78647(16) 0.4182(3) 0.23236(12) 0.0930(9) Uani 1 1 d . . . . .
O2 O 0.62676(14) 0.4110(3) 0.25933(11) 0.0802(8) Uani 1 1 d . . . . .
H2 H 0.6181 0.3926 0.2193 0.120 Uiso 1 1 calc GR . . . .

loop_
_atom_site_aniso_label
_atom_site_aniso_U_11
_atom_site_aniso_U_22
_atom_site_aniso_U_33
_atom_site_aniso_U_23
_atom_site_aniso_U_13
_atom_site_aniso_U_12
C1 0.0365(16) 0.062(2) 0.050(2) 0.0058(16) 0.0069(16) 0.0007(15)
C2 0.0305(15) 0.062(2) 0.063(2) 0.0017(17) 0.0002(16) 0.0033(15)
C3 0.0327(15) 0.0457(19) 0.058(2) 0.0062(15) 0.0034(16) 0.0021(13)
C4 0.0313(15) 0.053(2) 0.055(2) 0.0027(15) 0.0061(15) 0.0022(13)
C5 0.0281(15) 0.081(3) 0.067(2) -0.0031(19) 0.0023(16) 0.0036(15)
C6 0.0358(17) 0.079(3) 0.057(2) -0.0017(18) 0.0103(16) 0.0041(16)
C7 0.0462(19) 0.085(3) 0.052(2) -0.0111(18) 0.0039(17) 0.0025(17)
C8 0.0417(18) 0.092(3) 0.061(2) -0.0110(19) 0.0109(17) 0.0025(18)
C9 0.061(2) 0.065(2) 0.069(2) 0.0041(19) -0.0084(19) -0.0017(18)
C10 0.064(2) 0.073(3) 0.069(2) 0.0064(19) -0.0050(19) -0.0061(18)
C11 0.059(2) 0.078(3) 0.068(3) 0.0103(19) -0.0079(18) -0.0072(18)
C12 0.055(2) 0.109(3) 0.062(2) 0.008(2) -0.0021(18) -0.0094(19)
C13 0.049(2) 0.088(3) 0.064(2) 0.016(2) -0.002(2) -0.0067(19)
N1 0.0295(13) 0.0763(19) 0.0527(16) 0.0022(14) 0.0052(12) 0.0026(12)
N2 0.0329(13) 0.126(3) 0.0461(16) 0.0038(16) 0.0024(13) -0.0047(15)
N3 0.0317(13) 0.0664(18) 0.0519(17) 0.0035(13) 0.0041(13) 0.0006(12)
N4 0.0295(13) 0.0670(18) 0.0572(17) 0.0034(13) 0.0038(12) 0.0048(12)
N5 0.0315(13) 0.116(3) 0.0594(18) -0.0079(16) 0.0026(13) 0.0027(14)
N6 0.0390(15) 0.095(2) 0.0580(18) -0.0050(16) 0.0018(14) 0.0004(14)
O1 0.0459(14) 0.168(3) 0.0643(17) 0.0057(16) 0.0008(13) -0.0094(15)
O2 0.0458(13) 0.129(2) 0.0664(17) 0.0012(17) 0.0038(12) -0.0123(13)

loop_
_atom_type_symbol
_atom_type_description
_atom_type_scat_dispersion_real
_atom_type_scat_dispersion_imag
_atom_type_scat_source
C C 0.0033 0.0016 'International Tables Vol C Tables 4.2.6.8 and 6.1.1.4'
H H 0.0000 0.0000 'International Tables Vol C Tables 4.2.6.8 and 6.1.1.4'
N N 0.0061 0.0033 'International Tables Vol C Tables 4.2.6.8 and 6.1.1.4'
O O 0.0106 0.0060 'International Tables Vol C Tables 4.2.6.8 and 6.1.1.4'

loop_
_geom_angle_atom_site_label_1
_geom_angle_atom_site_label_2
_geom_angle_atom_site_label_3
_geom_angle
_geom_angle_site_symmetry_1
_geom_angle_site_symmetry_3
N2 C1 N1 117.8(3) . .
N2 C1 N3 117.5(3) . .
N3 C1 N1 124.7(3) . .
N1 C2 N4 125.3(2) . .
N5 C2 N1 116.3(3) . .
N5 C2 N4 118.4(3) . .
N3 C3 C4 116.6(2) . .
N3 C3 N4 126.5(3) . .
N4 C3 C4 116.9(3) . .
C5 C4 C3 122.8(3) . .
C5 C4 C6 116.7(3) . .
C6 C4 C3 120.4(3) . .
C4 C5 H5 120.0 . .
C4 C5 C8 120.0(3) . .
C8 C5 H5 120.0 . .
C4 C6 H6 118.0 . .
N6 C6 C4 124.0(3) . .
N6 C6 H6 118.0 . .
C8 C7 H7 118.5 . .
N6 C7 H7 118.5 . .
N6 C7 C8 123.0(3) . .
C5 C8 H8 120.6 . .
C7 C8 C5 118.8(3) . .
C7 C8 H8 120.6 . .
C9 C9 H9A 108.9 5_766 .
C9 C9 H9B 108.9 5_766 .
C9 C9 C10 113.4(4) 5_766 .
H9A C9 H9B 107.7 . .
C10 C9 H9A 108.9 . .
C10 C9 H9B 108.9 . .
C9 C10 H10A 109.0 . .
C9 C10 H10B 109.0 . .
H10A C10 H10B 107.8 . .
C11 C10 C9 113.0(3) . .
C11 C10 H10A 109.0 . .
C11 C10 H10B 109.0 . .
C10 C11 H11A 109.1 . .
C10 C11 H11B 109.1 . .
H11A C11 H11B 107.8 . .
C12 C11 C10 112.5(3) . .
C12 C11 H11A 109.1 . .
C12 C11 H11B 109.1 . .
C11 C12 H12A 108.7 . .
C11 C12 H12B 108.7 . .
H12A C12 H12B 107.6 . .
C13 C12 C11 114.2(3) . .
C13 C12 H12A 108.7 . .
C13 C12 H12B 108.7 . .
O1 C13 C12 124.4(3) . .
O1 C13 O2 122.8(3) . .
O2 C13 C12 112.8(3) . .
C2 N1 C1 114.9(3) . .
C1 N2 H2A 120.0 . .
C1 N2 H2B 120.0 . .
H2A N2 H2B 120.0 . .
C3 N3 C1 114.7(2) . .
C3 N4 C2 113.9(3) . .
C2 N5 H5A 120.0 . .
C2 N5 H5B 120.0 . .
H5A N5 H5B 120.0 . .
C7 N6 C6 117.4(3) . .
C13 O2 H2 109.5 . .

loop_
_geom_bond_atom_site_label_1
_geom_bond_atom_site_label_2
_geom_bond_distance
_geom_bond_site_symmetry_2
C1 N1 1.347(3) .
C1 N2 1.322(3) .
C1 N3 1.343(3) .
C2 N1 1.340(3) .
C2 N4 1.346(3) .
C2 N5 1.339(3) .
C3 C4 1.484(4) .
C3 N3 1.324(3) .
C3 N4 1.341(3) .
C4 C5 1.374(4) .
C4 C6 1.393(3) .
C5 H5 0.9300 .
C5 C8 1.375(4) .
C6 H6 0.9300 .
C6 N6 1.331(3) .
C7 H7 0.9300 .
C7 C8 1.370(4) .
C7 N6 1.328(4) .
C8 H8 0.9300 .
C9 C9 1.519(6) 5_766
C9 H9A 0.9700 .
C9 H9B 0.9700 .
C9 C10 1.520(4) .
C10 H10A 0.9700 .
C10 H10B 0.9700 .
C10 C11 1.518(4) .
C11 H11A 0.9700 .
C11 H11B 0.9700 .
C11 C12 1.512(4) .
C12 H12A 0.9700 .
C12 H12B 0.9700 .
C12 C13 1.495(4) .
C13 O1 1.202(4) .
C13 O2 1.315(3) .
N2 H2A 0.8600 .
N2 H2B 0.8600 .
N5 H5A 0.8600 .
N5 H5B 0.8600 .
O2 H2 0.8200 .

loop_
_geom_hbond_atom_site_label_D
_geom_hbond_atom_site_label_H
_geom_hbond_atom_site_label_A
_geom_hbond_distance_DH
_geom_hbond_distance_HA
_geom_hbond_distance_DA
_geom_hbond_angle_DHA
_geom_hbond_site_symmetry_A
N2 H2A N6 0.86 2.12 2.964(3) 169.1 2_756
N5 H5A O1 0.86 2.07 2.924(3) 172.6 7_655
N5 H5B N4 0.86 2.26 3.103(3) 168.6 2_656
O2 H2 N1 0.82 1.89 2.694(3) 165.5 7_655
